data_7105685
loop_
_publ_author_name
'Huang, Kexuan'
'Zhang, Xiaowei'
'Emge, Thomas J.'
'Hou, Guohua'
'Cao, Bonan'
'Zhang, Xumu'

_publ_section_title
;
 Design and synthesis of a novel three-hindered quadrant bisphosphine
 ligand and its application in asymmetric hydrogenation
;
_journal_coden_ASTM CHCOFS
_journal_issue 45
_journal_name_full
;
 Chemical Communications (Cambridge, United Kingdom)
;
_journal_page_first 8555
_journal_page_last 8557
_journal_paper_doi 10.1039/c0cc02620d
_journal_volume 46
_journal_year 2010
_chemical_absolute_configuration rm
_chemical_formula_moiety 'C20 C40 P2 S, C H Cl3'
_chemical_formula_sum 'C21 H41 Cl3 P2 S'
_chemical_formula_weight 493.89
_space_group_IT_number 19
_symmetry_cell_setting orthorhombic
_symmetry_space_group_name_Hall 'P 2ac 2ab'
_symmetry_space_group_name_H-M 'P 21 21 21'
_atom_sites_solution_hydrogens geom
_atom_sites_solution_primary direct
_atom_sites_solution_secondary difmap
_audit_creation_method SHELXL-97
_cell_angle_alpha 90.00
_cell_angle_beta 90.00
_cell_angle_gamma 90.00
_cell_formula_units_Z 8
_cell_length_a 8.4109(5)
_cell_length_b 15.8263(10)
_cell_length_c 39.840(3)
_cell_measurement_reflns_used 9693
_cell_measurement_temperature 100(2)
_cell_measurement_theta_max 30.51
_cell_measurement_theta_min 2.74
_cell_volume 5303.2(6)
_computing_cell_refinement 'Bruker SAINT'
_computing_data_collection 'Bruker APEX2'
_computing_data_reduction 'Bruker SAINT'
_computing_molecular_graphics 'Bruker SHELXTL'
_computing_publication_material 'Bruker SHELXTL'
_computing_structure_refinement 'SHELXL-97 (Sheldrick, 2008)'
_computing_structure_solution 'SHELXS-97 (Sheldrick, 2008)'
_diffrn_ambient_temperature 100(2)
_diffrn_measured_fraction_theta_full 0.997
_diffrn_measured_fraction_theta_max 0.997
_diffrn_measurement_device_type 'Bruker APEX-II CCD'
_diffrn_measurement_method '\f and \w scans'
_diffrn_radiation_monochromator graphite
_diffrn_radiation_source 'fine-focus sealed tube'
_diffrn_radiation_type MoK\a
_diffrn_radiation_wavelength 0.71073
_diffrn_reflns_av_R_equivalents 0.0418
_diffrn_reflns_av_sigmaI/netI 0.0419
_diffrn_reflns_limit_h_max 12
_diffrn_reflns_limit_h_min -12
_diffrn_reflns_limit_k_max 22
_diffrn_reflns_limit_k_min -22
_diffrn_reflns_limit_l_max 56
_diffrn_reflns_limit_l_min -56
_diffrn_reflns_number 58982
_diffrn_reflns_theta_full 30.54
_diffrn_reflns_theta_max 30.54
_diffrn_reflns_theta_min 2.74
_exptl_absorpt_coefficient_mu 0.551
_exptl_absorpt_correction_T_max 0.947
_exptl_absorpt_correction_T_min 0.801
_exptl_absorpt_correction_type multi-scan
_exptl_absorpt_process_details 'Bruker SAINT (SADABS)'
_exptl_crystal_colour colorless
_exptl_crystal_density_diffrn 1.237
_exptl_crystal_density_method 'not measured'
_exptl_crystal_description rod
_exptl_crystal_F_000 2112
_exptl_crystal_size_max 0.42
_exptl_crystal_size_mid 0.18
_exptl_crystal_size_min 0.10
_refine_diff_density_max 0.704
_refine_diff_density_min -0.447
_refine_diff_density_rms 0.083
_refine_ls_abs_structure_details 'Flack H D (1983), Acta Cryst. A39, 876-881'
_refine_ls_abs_structure_Flack 0.09(6)
_refine_ls_extinction_method none
_refine_ls_goodness_of_fit_ref 1.006
_refine_ls_hydrogen_treatment constr
_refine_ls_matrix_type full
_refine_ls_number_parameters 577
_refine_ls_number_reflns 16069
_refine_ls_number_restraints 363
_refine_ls_restrained_S_all 1.002
_refine_ls_R_factor_all 0.0651
_refine_ls_R_factor_gt 0.0593
_refine_ls_shift/su_max 0.001
_refine_ls_shift/su_mean 0.000
_refine_ls_structure_factor_coef Fsqd
_refine_ls_weighting_details 'calc w=1/[\s^2^(Fo^2^)+(0.0520P)^2^+9.0000P] where P=(Fo^2^+2Fc^2^)/3'
_refine_ls_weighting_scheme calc
_refine_ls_wR_factor_gt 0.1296
_refine_ls_wR_factor_ref 0.1324
_reflns_number_gt 14887
_reflns_number_total 16069
_reflns_threshold_expression >2sigma(I)
_cod_data_source_file C0CC02620D.TXT
_cod_data_source_block p_s_1a
_cod_depositor_comments
;
The following automatic conversions were performed:
'_symmetry_cell_setting' value 'Orthorhombic' changed to 'orthorhombic'
according to '/home/saulius/struct/CIF-dictionaries/cif_core.dic'
dictionary named 'cif_core.dic' version 2.4.1 from 2010-06-29.

Automatic conversion script
Id: cif_fix_enum 1527 2010-12-29 10:47:43Z saulius 
;
_cod_original_cell_volume 5303.3(6)
_cod_original_sg_symbol_H-M P2(1)2(1)2(1)
_cod_database_code 7105685

loop_
_symmetry_equiv_pos_as_xyz
'x, y, z'
'-x+1/2, -y, z+1/2'
'-x, y+1/2, -z+1/2'
'x+1/2, -y+1/2, -z'

loop_
_atom_site_label
_atom_site_type_symbol
_atom_site_fract_x
_atom_site_fract_y
_atom_site_fract_z
_atom_site_U_iso_or_equiv
_atom_site_adp_type
_atom_site_occupancy
_atom_site_symmetry_multiplicity
_atom_site_calc_flag
_atom_site_refinement_flags
_atom_site_disorder_assembly
_atom_site_disorder_group
P1 P 1.02880(8) -0.07267(4) 0.097034(17) 0.01518(13) Uani 1 1 d . . .
P2 P 1.08977(8) 0.10737(4) 0.069447(18) 0.01538(13) Uani 1 1 d . . .
S1 S 1.25625(9) -0.08959(5) 0.088366(18) 0.02198(14) Uani 1 1 d . . .
C1 C 0.9497(3) 0.03844(16) 0.09507(7) 0.0147(5) Uani 1 1 d . . .
H1 H 0.8497 0.0348 0.0816 0.018 Uiso 1 1 calc R . .
C2 C 0.8946(3) 0.05780(17) 0.13178(7) 0.0168(5) Uani 1 1 d . . .
H2 H 0.9890 0.0785 0.1446 0.020 Uiso 1 1 calc R . .
C3 C 0.7611(3) 0.12236(18) 0.13598(8) 0.0215(5) Uani 1 1 d . . .
H3A H 0.6657 0.1030 0.1236 0.026 Uiso 1 1 calc R . .
H3B H 0.7947 0.1772 0.1264 0.026 Uiso 1 1 calc R . .
C4 C 0.7200(4) 0.1338(2) 0.17321(9) 0.0286(7) Uani 1 1 d . . .
H4A H 0.8123 0.1590 0.1849 0.034 Uiso 1 1 calc R . .
H4B H 0.6298 0.1736 0.1752 0.034 Uiso 1 1 calc R . .
C5 C 0.6760(4) 0.0507(2) 0.19028(9) 0.0289(7) Uani 1 1 d . . .
H5A H 0.6619 0.0604 0.2146 0.035 Uiso 1 1 calc R . .
H5B H 0.5739 0.0299 0.1811 0.035 Uiso 1 1 calc R . .
C6 C 0.8041(4) -0.0159(2) 0.18486(7) 0.0243(6) Uani 1 1 d . . .
H6A H 0.7679 -0.0705 0.1942 0.029 Uiso 1 1 calc R . .
H6B H 0.9021 0.0010 0.1969 0.029 Uiso 1 1 calc R . .
C7 C 0.8402(3) -0.02626(17) 0.14760(7) 0.0171(5) Uani 1 1 d . . .
H7 H 0.7404 -0.0446 0.1361 0.020 Uiso 1 1 calc R . .
C8 C 0.9695(4) -0.09156(17) 0.14019(7) 0.0196(5) Uani 1 1 d . . .
H8A H 0.9274 -0.1496 0.1429 0.023 Uiso 1 1 calc R . .
H8B H 1.0609 -0.0841 0.1556 0.023 Uiso 1 1 calc R . .
C9 C 0.9481(3) 0.17396(17) 0.04333(8) 0.0204(5) Uani 1 1 d . . .
C10 C 1.0434(5) 0.2444(2) 0.02571(9) 0.0329(7) Uani 1 1 d . . .
H10A H 1.1440 0.2212 0.0174 0.049 Uiso 1 1 calc R . .
H10B H 1.0653 0.2899 0.0417 0.049 Uiso 1 1 calc R . .
H10C H 0.9815 0.2667 0.0068 0.049 Uiso 1 1 calc R . .
C11 C 0.8018(4) 0.2134(2) 0.06001(9) 0.0277(7) Uani 1 1 d . . .
H11A H 0.8357 0.2502 0.0785 0.042 Uiso 1 1 calc R . .
H11B H 0.7331 0.1686 0.0688 0.042 Uiso 1 1 calc R . .
H11C H 0.7429 0.2468 0.0434 0.042 Uiso 1 1 calc R . .
C12 C 0.8905(4) 0.1135(2) 0.01580(8) 0.0254(6) Uani 1 1 d . . .
H12A H 0.8218 0.1441 0.0001 0.038 Uiso 1 1 calc R . .
H12B H 0.8306 0.0670 0.0260 0.038 Uiso 1 1 calc R . .
H12C H 0.9824 0.0906 0.0037 0.038 Uiso 1 1 calc R . .
C13 C 1.2093(3) 0.17625(18) 0.09930(8) 0.0196(5) Uani 1 1 d . . .
C14 C 1.1188(4) 0.2443(2) 0.11888(9) 0.0283(7) Uani 1 1 d . . .
H14A H 1.1934 0.2758 0.1331 0.042 Uiso 1 1 calc R . .
H14B H 1.0379 0.2175 0.1330 0.042 Uiso 1 1 calc R . .
H14C H 1.0674 0.2832 0.1031 0.042 Uiso 1 1 calc R . .
C15 C 1.2974(3) 0.1174(2) 0.12376(8) 0.0257(6) Uani 1 1 d . . .
H15A H 1.3652 0.1511 0.1386 0.039 Uiso 1 1 calc R . .
H15B H 1.3633 0.0776 0.1110 0.039 Uiso 1 1 calc R . .
H15C H 1.2199 0.0859 0.1372 0.039 Uiso 1 1 calc R . .
C16 C 1.3398(4) 0.2197(2) 0.07844(10) 0.0294(7) Uani 1 1 d . . .
H16A H 1.2918 0.2633 0.0642 0.044 Uiso 1 1 calc R . .
H16B H 1.3930 0.1776 0.0643 0.044 Uiso 1 1 calc R . .
H16C H 1.4176 0.2457 0.0935 0.044 Uiso 1 1 calc R . .
C17 C 0.9057(4) -0.14238(18) 0.06977(7) 0.0209(5) Uani 1 1 d . . .
C18 C 0.9476(4) -0.23471(19) 0.07889(8) 0.0274(7) Uani 1 1 d . . .
H18A H 0.8950 -0.2732 0.0631 0.041 Uiso 1 1 calc R . .
H18B H 0.9114 -0.2469 0.1018 0.041 Uiso 1 1 calc R . .
H18C H 1.0630 -0.2426 0.0776 0.041 Uiso 1 1 calc R . .
C19 C 0.7274(4) -0.12822(19) 0.07486(8) 0.0253(6) Uani 1 1 d . . .
H19A H 0.6676 -0.1673 0.0605 0.038 Uiso 1 1 calc R . .
H19B H 0.7003 -0.0699 0.0689 0.038 Uiso 1 1 calc R . .
H19C H 0.7000 -0.1384 0.0984 0.038 Uiso 1 1 calc R . .
C20 C 0.9512(5) -0.1268(2) 0.03294(7) 0.0286(7) Uani 1 1 d . . .
H20A H 1.0626 -0.1426 0.0294 0.043 Uiso 1 1 calc R . .
H20B H 0.9368 -0.0668 0.0276 0.043 Uiso 1 1 calc R . .
H20C H 0.8831 -0.1610 0.0183 0.043 Uiso 1 1 calc R . .
P3 P 0.51746(8) 0.68906(4) 0.154894(17) 0.01523(13) Uani 1 1 d . B .
S2 S 0.73065(9) 0.72600(5) 0.16848(2) 0.02303(15) Uani 1 1 d . . .
C21 C 0.4761(3) 0.57284(16) 0.15220(6) 0.0147(4) Uani 1 1 d . . .
H21 H 0.3683 0.5676 0.1626 0.018 Uiso 1 1 calc R A 1
C22 C 0.4431(3) 0.55714(16) 0.11429(7) 0.0154(5) Uani 1 1 d . B .
H22 H 0.5476 0.5478 0.1029 0.019 Uiso 1 1 calc R . .
C23 C 0.3363(4) 0.48136(19) 0.10634(7) 0.0211(6) Uani 1 1 d . . .
H23A H 0.2323 0.4886 0.1176 0.025 Uiso 1 1 calc R B .
H23B H 0.3861 0.4291 0.1151 0.025 Uiso 1 1 calc R . .
C24 C 0.3106(4) 0.4729(2) 0.06837(8) 0.0270(6) Uani 1 1 d . B .
H24A H 0.4125 0.4573 0.0576 0.032 Uiso 1 1 calc R . .
H24B H 0.2338 0.4268 0.0641 0.032 Uiso 1 1 calc R . .
C25 C 0.2482(4) 0.5546(2) 0.05239(8) 0.0283(7) Uani 1 1 d . . .
H25A H 0.2452 0.5479 0.0277 0.034 Uiso 1 1 calc R B .
H25B H 0.1383 0.5651 0.0602 0.034 Uiso 1 1 calc R . .
C26 C 0.3523(4) 0.63004(19) 0.06131(7) 0.0204(5) Uani 1 1 d . B .
H26A H 0.3041 0.6824 0.0523 0.025 Uiso 1 1 calc R . .
H26B H 0.4587 0.6232 0.0510 0.025 Uiso 1 1 calc R . .
C27 C 0.3689(3) 0.63697(17) 0.09946(7) 0.0166(5) Uani 1 1 d . . .
H27 H 0.2600 0.6434 0.1092 0.020 Uiso 1 1 calc R B .
C28 C 0.4694(4) 0.71146(17) 0.11133(7) 0.0185(5) Uani 1 1 d . B .
H28A H 0.4089 0.7649 0.1095 0.022 Uiso 1 1 calc R . .
H28B H 0.5675 0.7163 0.0977 0.022 Uiso 1 1 calc R . .
P4A P 0.6032(5) 0.5102(3) 0.18079(12) 0.0179(5) Uani 0.583(5) 1 d PDU B 1
C29A C 0.7596(8) 0.4537(4) 0.15469(18) 0.0266(13) Uani 0.583(5) 1 d PDU B 1
C30A C 0.7144(12) 0.3966(6) 0.1255(2) 0.0270(14) Uani 0.583(5) 1 d PDU B 1
H30A H 0.6481 0.3501 0.1337 0.041 Uiso 0.583(5) 1 calc PR B 1
H30B H 0.8109 0.3737 0.1151 0.041 Uiso 0.583(5) 1 calc PR B 1
H30C H 0.6549 0.4293 0.1088 0.041 Uiso 0.583(5) 1 calc PR B 1
C31A C 0.8651(8) 0.5262(5) 0.1403(2) 0.0370(15) Uani 0.583(5) 1 d PDU B 1
H31A H 0.9051 0.5611 0.1587 0.055 Uiso 0.583(5) 1 calc PR B 1
H31B H 0.8015 0.5611 0.1250 0.055 Uiso 0.583(5) 1 calc PR B 1
H31C H 0.9549 0.5018 0.1279 0.055 Uiso 0.583(5) 1 calc PR B 1
C32A C 0.8624(9) 0.4029(5) 0.1795(2) 0.0402(15) Uani 0.583(5) 1 d PDU B 1
H32A H 0.8046 0.3520 0.1865 0.060 Uiso 0.583(5) 1 calc PR B 1
H32B H 0.8859 0.4377 0.1992 0.060 Uiso 0.583(5) 1 calc PR B 1
H32C H 0.9621 0.3865 0.1685 0.060 Uiso 0.583(5) 1 calc PR B 1
C33A C 0.4676(9) 0.4270(4) 0.20102(15) 0.0228(12) Uani 0.583(5) 1 d PDU B 1
C34A C 0.4507(10) 0.3410(4) 0.1828(2) 0.0359(15) Uani 0.583(5) 1 d PDU B 1
H34A H 0.3973 0.3495 0.1612 0.054 Uiso 0.583(5) 1 calc PR B 1
H34B H 0.3878 0.3024 0.1967 0.054 Uiso 0.583(5) 1 calc PR B 1
H34C H 0.5564 0.3168 0.1790 0.054 Uiso 0.583(5) 1 calc PR B 1
C35A C 0.3018(7) 0.4625(4) 0.20675(15) 0.0307(13) Uani 0.583(5) 1 d PDU B 1
H35A H 0.3097 0.5165 0.2187 0.046 Uiso 0.583(5) 1 calc PR B 1
H35B H 0.2394 0.4226 0.2201 0.046 Uiso 0.583(5) 1 calc PR B 1
H35C H 0.2495 0.4715 0.1851 0.046 Uiso 0.583(5) 1 calc PR B 1
C36A C 0.5423(9) 0.4099(4) 0.23595(15) 0.0386(14) Uani 0.583(5) 1 d PDU B 1
H36A H 0.5636 0.4638 0.2472 0.058 Uiso 0.583(5) 1 calc PR B 1
H36B H 0.6421 0.3787 0.2332 0.058 Uiso 0.583(5) 1 calc PR B 1
H36C H 0.4684 0.3764 0.2495 0.058 Uiso 0.583(5) 1 calc PR B 1
P4B P 0.6368(7) 0.5109(5) 0.17648(18) 0.0179(5) Uani 0.417(5) 1 d PDU B 2
C29B C 0.7862(10) 0.4690(6) 0.1451(2) 0.0206(16) Uani 0.417(5) 1 d PDU B 2
C30B C 0.7334(18) 0.4043(9) 0.1191(3) 0.0270(14) Uani 0.417(5) 1 d PDU B 2
H30D H 0.6941 0.3536 0.1305 0.041 Uiso 0.417(5) 1 calc PR B 2
H30E H 0.8237 0.3893 0.1047 0.041 Uiso 0.417(5) 1 calc PR B 2
H30F H 0.6483 0.4284 0.1052 0.041 Uiso 0.417(5) 1 calc PR B 2
C31B C 0.8584(10) 0.5444(5) 0.1262(2) 0.0241(16) Uani 0.417(5) 1 d PDU B 2
H31D H 0.9004 0.5852 0.1424 0.036 Uiso 0.417(5) 1 calc PR B 2
H31E H 0.7761 0.5714 0.1125 0.036 Uiso 0.417(5) 1 calc PR B 2
H31F H 0.9446 0.5245 0.1117 0.036 Uiso 0.417(5) 1 calc PR B 2
C32B C 0.9246(11) 0.4309(6) 0.1660(2) 0.0347(18) Uani 0.417(5) 1 d PDU B 2
H32D H 0.8983 0.3727 0.1723 0.052 Uiso 0.417(5) 1 calc PR B 2
H32E H 0.9405 0.4647 0.1863 0.052 Uiso 0.417(5) 1 calc PR B 2
H32F H 1.0222 0.4312 0.1526 0.052 Uiso 0.417(5) 1 calc PR B 2
C33B C 0.5212(11) 0.4224(6) 0.1964(2) 0.0224(16) Uani 0.417(5) 1 d PDU B 2
C34B C 0.4117(12) 0.3652(6) 0.1752(2) 0.0282(17) Uani 0.417(5) 1 d PDU B 2
H34D H 0.3227 0.3986 0.1665 0.042 Uiso 0.417(5) 1 calc PR B 2
H34E H 0.3707 0.3192 0.1892 0.042 Uiso 0.417(5) 1 calc PR B 2
H34F H 0.4723 0.3415 0.1564 0.042 Uiso 0.417(5) 1 calc PR B 2
C35B C 0.4181(11) 0.4626(6) 0.2233(2) 0.0353(18) Uani 0.417(5) 1 d PDU B 2
H35D H 0.4662 0.5160 0.2305 0.053 Uiso 0.417(5) 1 calc PR B 2
H35E H 0.4097 0.4243 0.2425 0.053 Uiso 0.417(5) 1 calc PR B 2
H35F H 0.3119 0.4736 0.2142 0.053 Uiso 0.417(5) 1 calc PR B 2
C36B C 0.6423(12) 0.3656(6) 0.2154(2) 0.040(2) Uani 0.417(5) 1 d PDU B 2
H36D H 0.7044 0.3329 0.1991 0.061 Uiso 0.417(5) 1 calc PR B 2
H36E H 0.5850 0.3269 0.2303 0.061 Uiso 0.417(5) 1 calc PR B 2
H36F H 0.7140 0.4012 0.2287 0.061 Uiso 0.417(5) 1 calc PR B 2
C37 C 0.3631(4) 0.73878(18) 0.18202(7) 0.0198(5) Uani 1 1 d . . .
C38 C 0.3869(4) 0.83525(18) 0.18069(8) 0.0266(6) Uani 1 1 d . B .
H38A H 0.3699 0.8553 0.1577 0.040 Uiso 1 1 calc R . .
H38B H 0.4953 0.8492 0.1878 0.040 Uiso 1 1 calc R . .
H38C H 0.3105 0.8627 0.1957 0.040 Uiso 1 1 calc R . .
C39 C 0.1931(3) 0.7177(2) 0.17024(8) 0.0236(6) Uani 1 1 d . B .
H39A H 0.1160 0.7429 0.1857 0.035 Uiso 1 1 calc R . .
H39B H 0.1788 0.6562 0.1699 0.035 Uiso 1 1 calc R . .
H39C H 0.1763 0.7404 0.1476 0.035 Uiso 1 1 calc R . .
C40 C 0.3889(4) 0.70777(19) 0.21802(7) 0.0245(6) Uani 1 1 d . B .
H40A H 0.4941 0.7257 0.2258 0.037 Uiso 1 1 calc R . .
H40B H 0.3823 0.6460 0.2186 0.037 Uiso 1 1 calc R . .
H40C H 0.3070 0.7318 0.2327 0.037 Uiso 1 1 calc R . .
Cl1 Cl 1.00361(10) 0.46058(5) -0.01730(2) 0.03477(18) Uani 1 1 d . . .
Cl2 Cl 0.90782(13) 0.63131(6) -0.00213(3) 0.0426(2) Uani 1 1 d . . .
Cl3 Cl 0.75876(15) 0.49063(11) 0.03161(3) 0.0648(4) Uani 1 1 d . . .
C41 C 0.8430(4) 0.5260(2) -0.00630(8) 0.0288(7) Uani 1 1 d . . .
H41 H 0.7608 0.5231 -0.0244 0.035 Uiso 1 1 calc R . .
Cl4 Cl 1.00698(11) 0.58523(7) 0.24064(2) 0.0399(2) Uani 1 1 d . . .
Cl5 Cl 0.91234(15) 0.75570(8) 0.25611(3) 0.0546(3) Uani 1 1 d . . .
Cl6 Cl 0.72765(15) 0.61541(10) 0.28139(3) 0.0601(3) Uani 1 1 d . . .
C42 C 0.8436(4) 0.6528(3) 0.24793(9) 0.0328(7) Uani 1 1 d . . .
H42 H 0.7762 0.6542 0.2272 0.039 Uiso 1 1 calc R . .

loop_
_atom_site_aniso_label
_atom_site_aniso_U_11
_atom_site_aniso_U_22
_atom_site_aniso_U_33
_atom_site_aniso_U_23
_atom_site_aniso_U_13
_atom_site_aniso_U_12
P1 0.0153(3) 0.0135(3) 0.0168(3) 0.0015(2) 0.0013(2) 0.0026(2)
P2 0.0128(3) 0.0138(3) 0.0196(3) 0.0007(2) -0.0005(2) -0.0023(2)
S1 0.0172(3) 0.0225(3) 0.0262(3) 0.0043(3) 0.0042(3) 0.0079(3)
C1 0.0109(10) 0.0130(11) 0.0201(12) 0.0017(9) -0.0003(9) 0.0007(8)
C2 0.0118(11) 0.0195(12) 0.0189(12) -0.0007(9) 0.0018(9) -0.0011(9)
C3 0.0146(12) 0.0187(12) 0.0310(14) -0.0022(11) 0.0033(11) 0.0029(10)
C4 0.0222(14) 0.0273(15) 0.0364(17) -0.0075(13) 0.0107(12) 0.0018(12)
C5 0.0236(15) 0.0311(17) 0.0319(17) -0.0055(13) 0.0105(12) -0.0002(12)
C6 0.0248(14) 0.0300(15) 0.0183(13) -0.0010(11) 0.0051(11) -0.0011(12)
C7 0.0145(11) 0.0146(12) 0.0220(13) -0.0004(9) 0.0029(9) -0.0023(9)
C8 0.0230(13) 0.0165(12) 0.0192(12) 0.0012(9) 0.0012(10) 0.0017(10)
C9 0.0212(13) 0.0139(12) 0.0260(14) 0.0061(10) -0.0030(10) -0.0011(10)
C10 0.0400(19) 0.0223(15) 0.0363(18) 0.0116(13) -0.0015(14) -0.0089(14)
C11 0.0241(15) 0.0247(15) 0.0344(17) 0.0020(12) -0.0029(12) 0.0107(12)
C12 0.0268(15) 0.0250(14) 0.0245(14) 0.0025(11) -0.0088(12) 0.0038(12)
C13 0.0125(11) 0.0186(13) 0.0277(14) -0.0048(10) -0.0002(10) -0.0034(10)
C14 0.0149(13) 0.0273(15) 0.0426(19) -0.0177(13) 0.0003(12) -0.0022(11)
C15 0.0122(12) 0.0333(16) 0.0316(16) -0.0027(13) -0.0066(11) -0.0008(11)
C16 0.0170(13) 0.0256(15) 0.046(2) -0.0045(14) 0.0029(13) -0.0061(12)
C17 0.0251(14) 0.0179(12) 0.0195(12) -0.0017(10) -0.0002(11) -0.0011(11)
C18 0.0414(19) 0.0167(13) 0.0241(14) -0.0019(11) 0.0011(13) 0.0014(12)
C19 0.0231(14) 0.0192(13) 0.0337(16) -0.0010(11) -0.0061(12) -0.0060(11)
C20 0.045(2) 0.0227(14) 0.0184(13) -0.0003(11) 0.0016(12) -0.0039(13)
P3 0.0151(3) 0.0133(3) 0.0174(3) 0.0000(2) -0.0014(2) -0.0013(2)
S2 0.0179(3) 0.0226(3) 0.0286(4) 0.0034(3) -0.0053(3) -0.0081(3)
C21 0.0140(11) 0.0149(11) 0.0153(11) 0.0005(9) -0.0003(9) -0.0007(9)
C22 0.0126(11) 0.0150(11) 0.0187(12) -0.0016(9) -0.0013(9) -0.0010(9)
C23 0.0185(13) 0.0198(13) 0.0251(14) -0.0039(11) -0.0019(10) -0.0035(10)
C24 0.0300(16) 0.0265(15) 0.0246(14) -0.0116(12) -0.0036(12) -0.0060(12)
C25 0.0259(15) 0.0397(18) 0.0193(13) -0.0031(12) -0.0073(12) -0.0031(14)
C26 0.0228(13) 0.0225(13) 0.0159(12) -0.0013(10) -0.0006(10) 0.0030(11)
C27 0.0126(11) 0.0189(12) 0.0184(12) -0.0010(10) -0.0005(9) 0.0015(9)
C28 0.0196(12) 0.0175(12) 0.0184(12) 0.0027(9) -0.0011(10) -0.0003(10)
P4A 0.0167(15) 0.0160(3) 0.0212(12) -0.0031(6) -0.0047(9) 0.0072(10)
C29A 0.021(2) 0.026(2) 0.033(3) -0.011(2) -0.005(2) 0.004(2)
C30A 0.024(2) 0.028(2) 0.028(3) -0.005(2) 0.005(2) 0.0045(16)
C31A 0.021(2) 0.043(3) 0.047(3) -0.009(3) 0.005(3) 0.003(2)
C32A 0.031(3) 0.037(3) 0.052(3) -0.010(2) -0.012(2) 0.011(2)
C33A 0.025(3) 0.019(2) 0.024(2) 0.0053(18) -0.004(2) 0.001(2)
C34A 0.038(3) 0.028(3) 0.042(3) -0.002(2) -0.001(3) 0.000(2)
C35A 0.031(2) 0.028(2) 0.033(3) 0.008(2) 0.011(2) -0.003(2)
C36A 0.051(3) 0.030(3) 0.034(3) 0.011(2) -0.010(2) 0.005(2)
P4B 0.0167(15) 0.0160(3) 0.0212(12) -0.0031(6) -0.0047(9) 0.0072(10)
C29B 0.015(3) 0.026(3) 0.021(3) 0.001(2) 0.001(2) 0.007(2)
C30B 0.024(2) 0.028(2) 0.028(3) -0.005(2) 0.005(2) 0.0045(16)
C31B 0.013(3) 0.027(3) 0.032(3) -0.003(3) 0.004(3) -0.002(2)
C32B 0.030(3) 0.040(3) 0.034(3) -0.004(3) -0.007(3) 0.017(3)
C33B 0.026(3) 0.020(3) 0.022(3) 0.005(2) 0.002(2) -0.002(3)
C34B 0.030(3) 0.026(3) 0.029(3) 0.002(3) -0.001(3) -0.007(3)
C35B 0.038(3) 0.036(3) 0.032(3) 0.005(3) 0.006(3) -0.005(3)
C36B 0.046(4) 0.036(3) 0.039(4) 0.010(3) -0.003(3) 0.001(3)
C37 0.0205(13) 0.0184(12) 0.0204(13) -0.0031(10) -0.0024(10) 0.0057(10)
C38 0.0357(17) 0.0149(12) 0.0293(15) -0.0009(11) -0.0041(13) 0.0043(12)
C39 0.0191(13) 0.0264(14) 0.0252(14) -0.0028(12) -0.0009(11) 0.0033(11)
C40 0.0320(16) 0.0228(14) 0.0188(13) -0.0027(10) -0.0028(12) 0.0055(12)
Cl1 0.0230(4) 0.0291(4) 0.0522(5) -0.0037(3) -0.0048(3) 0.0034(3)
Cl2 0.0503(5) 0.0349(4) 0.0425(5) -0.0143(4) -0.0171(4) 0.0099(4)
Cl3 0.0436(6) 0.1199(11) 0.0311(5) 0.0063(6) 0.0057(4) -0.0228(7)
C41 0.0216(14) 0.0375(18) 0.0273(16) -0.0027(13) -0.0013(12) 0.0036(13)
Cl4 0.0305(4) 0.0526(5) 0.0365(4) 0.0020(4) 0.0005(3) 0.0071(4)
Cl5 0.0518(6) 0.0550(6) 0.0571(6) -0.0160(5) 0.0057(5) -0.0013(5)
Cl6 0.0465(6) 0.0957(10) 0.0381(5) 0.0118(6) 0.0182(5) -0.0044(6)
C42 0.0252(16) 0.048(2) 0.0254(16) 0.0034(14) 0.0009(12) 0.0022(15)

loop_
_atom_type_symbol
_atom_type_description
_atom_type_scat_dispersion_real
_atom_type_scat_dispersion_imag
_atom_type_scat_source
C C 0.0033 0.0016 'International Tables Vol C Tables 4.2.6.8 and 6.1.1.4'
H H 0.0000 0.0000 'International Tables Vol C Tables 4.2.6.8 and 6.1.1.4'
P P 0.1023 0.0942 'International Tables Vol C Tables 4.2.6.8 and 6.1.1.4'
S S 0.1246 0.1234 'International Tables Vol C Tables 4.2.6.8 and 6.1.1.4'
Cl Cl 0.1484 0.1585 'International Tables Vol C Tables 4.2.6.8 and 6.1.1.4'

loop_
_geom_angle_atom_site_label_1
_geom_angle_atom_site_label_2
_geom_angle_atom_site_label_3
_geom_angle
_geom_angle_site_symmetry_1
_geom_angle_site_symmetry_3
_geom_angle_publ_flag
C8 P1 C17 107.57(13) . . ?
C8 P1 C1 95.52(12) . . ?
C17 P1 C1 109.43(13) . . ?
C8 P1 S1 114.35(10) . . ?
C17 P1 S1 111.01(10) . . ?
C1 P1 S1 117.70(9) . . ?
C13 P2 C9 110.85(13) . . ?
C13 P2 C1 108.70(13) . . ?
C9 P2 C1 102.91(12) . . ?
C2 C1 P1 104.41(17) . . ?
C2 C1 P2 124.93(18) . . ?
P1 C1 P2 109.83(13) . . ?
C2 C1 H1 105.4 . . ?
P1 C1 H1 105.4 . . ?
P2 C1 H1 105.4 . . ?
C3 C2 C7 108.3(2) . . ?
C3 C2 C1 116.8(2) . . ?
C7 C2 C1 107.5(2) . . ?
C3 C2 H2 108.0 . . ?
C7 C2 H2 108.0 . . ?
C1 C2 H2 108.0 . . ?
C2 C3 C4 110.5(2) . . ?
C2 C3 H3A 109.5 . . ?
C4 C3 H3A 109.5 . . ?
C2 C3 H3B 109.5 . . ?
C4 C3 H3B 109.5 . . ?
H3A C3 H3B 108.1 . . ?
C5 C4 C3 112.6(3) . . ?
C5 C4 H4A 109.1 . . ?
C3 C4 H4A 109.1 . . ?
C5 C4 H4B 109.1 . . ?
C3 C4 H4B 109.1 . . ?
H4A C4 H4B 107.8 . . ?
C6 C5 C4 111.2(3) . . ?
C6 C5 H5A 109.4 . . ?
C4 C5 H5A 109.4 . . ?
C6 C5 H5B 109.4 . . ?
C4 C5 H5B 109.4 . . ?
H5A C5 H5B 108.0 . . ?
C5 C6 C7 110.7(3) . . ?
C5 C6 H6A 109.5 . . ?
C7 C6 H6A 109.5 . . ?
C5 C6 H6B 109.5 . . ?
C7 C6 H6B 109.5 . . ?
H6A C6 H6B 108.1 . . ?
C6 C7 C8 113.8(2) . . ?
C6 C7 C2 111.4(2) . . ?
C8 C7 C2 107.1(2) . . ?
C6 C7 H7 108.2 . . ?
C8 C7 H7 108.2 . . ?
C2 C7 H7 108.2 . . ?
C7 C8 P1 105.49(19) . . ?
C7 C8 H8A 110.6 . . ?
P1 C8 H8A 110.6 . . ?
C7 C8 H8B 110.6 . . ?
P1 C8 H8B 110.6 . . ?
H8A C8 H8B 108.8 . . ?
C11 C9 C12 108.1(3) . . ?
C11 C9 C10 108.7(3) . . ?
C12 C9 C10 106.8(3) . . ?
C11 C9 P2 119.5(2) . . ?
C12 C9 P2 104.06(19) . . ?
C10 C9 P2 108.9(2) . . ?
C9 C10 H10A 109.5 . . ?
C9 C10 H10B 109.5 . . ?
H10A C10 H10B 109.5 . . ?
C9 C10 H10C 109.5 . . ?
H10A C10 H10C 109.5 . . ?
H10B C10 H10C 109.5 . . ?
C9 C11 H11A 109.5 . . ?
C9 C11 H11B 109.5 . . ?
H11A C11 H11B 109.5 . . ?
C9 C11 H11C 109.5 . . ?
H11A C11 H11C 109.5 . . ?
H11B C11 H11C 109.5 . . ?
C9 C12 H12A 109.5 . . ?
C9 C12 H12B 109.5 . . ?
H12A C12 H12B 109.5 . . ?
C9 C12 H12C 109.5 . . ?
H12A C12 H12C 109.5 . . ?
H12B C12 H12C 109.5 . . ?
C14 C13 C16 108.4(2) . . ?
C14 C13 C15 110.0(3) . . ?
C16 C13 C15 105.6(2) . . ?
C14 C13 P2 117.3(2) . . ?
C16 C13 P2 107.2(2) . . ?
C15 C13 P2 107.68(19) . . ?
C13 C14 H14A 109.5 . . ?
C13 C14 H14B 109.5 . . ?
H14A C14 H14B 109.5 . . ?
C13 C14 H14C 109.5 . . ?
H14A C14 H14C 109.5 . . ?
H14B C14 H14C 109.5 . . ?
C13 C15 H15A 109.5 . . ?
C13 C15 H15B 109.5 . . ?
H15A C15 H15B 109.5 . . ?
C13 C15 H15C 109.5 . . ?
H15A C15 H15C 109.5 . . ?
H15B C15 H15C 109.5 . . ?
C13 C16 H16A 109.5 . . ?
C13 C16 H16B 109.5 . . ?
H16A C16 H16B 109.5 . . ?
C13 C16 H16C 109.5 . . ?
H16A C16 H16C 109.5 . . ?
H16B C16 H16C 109.5 . . ?
C19 C17 C20 110.3(3) . . ?
C19 C17 C18 109.3(3) . . ?
C20 C17 C18 108.6(2) . . ?
C19 C17 P1 112.4(2) . . ?
C20 C17 P1 108.9(2) . . ?
C18 C17 P1 107.2(2) . . ?
C17 C18 H18A 109.5 . . ?
C17 C18 H18B 109.5 . . ?
H18A C18 H18B 109.5 . . ?
C17 C18 H18C 109.5 . . ?
H18A C18 H18C 109.5 . . ?
H18B C18 H18C 109.5 . . ?
C17 C19 H19A 109.5 . . ?
C17 C19 H19B 109.5 . . ?
H19A C19 H19B 109.5 . . ?
C17 C19 H19C 109.5 . . ?
H19A C19 H19C 109.5 . . ?
H19B C19 H19C 109.5 . . ?
C17 C20 H20A 109.5 . . ?
C17 C20 H20B 109.5 . . ?
H20A C20 H20B 109.5 . . ?
C17 C20 H20C 109.5 . . ?
H20A C20 H20C 109.5 . . ?
H20B C20 H20C 109.5 . . ?
C28 P3 C37 108.45(13) . . ?
C28 P3 C21 95.47(12) . . ?
C37 P3 C21 108.55(13) . . ?
C28 P3 S2 114.13(10) . . ?
C37 P3 S2 110.54(10) . . ?
C21 P3 S2 118.52(9) . . ?
C22 C21 P4A 128.0(2) . . ?
C22 C21 P3 104.20(17) . . ?
P4A C21 P3 112.5(2) . . ?
C22 C21 P4B 122.0(3) . . ?
P4A C21 P4B 9.8(2) . . ?
P3 C21 P4B 109.9(3) . . ?
C22 C21 H21 103.0 . . ?
P4A C21 H21 103.0 . . ?
P3 C21 H21 103.0 . . ?
P4B C21 H21 112.7 . . ?
C27 C22 C23 109.1(2) . . ?
C27 C22 C21 108.4(2) . . ?
C23 C22 C21 115.5(2) . . ?
C27 C22 H22 107.8 . . ?
C23 C22 H22 107.8 . . ?
C21 C22 H22 107.8 . . ?
C22 C23 C24 110.8(2) . . ?
C22 C23 H23A 109.5 . . ?
C24 C23 H23A 109.5 . . ?
C22 C23 H23B 109.5 . . ?
C24 C23 H23B 109.5 . . ?
H23A C23 H23B 108.1 . . ?
C25 C24 C23 112.6(2) . . ?
C25 C24 H24A 109.1 . . ?
C23 C24 H24A 109.1 . . ?
C25 C24 H24B 109.1 . . ?
C23 C24 H24B 109.1 . . ?
H24A C24 H24B 107.8 . . ?
C26 C25 C24 111.6(3) . . ?
C26 C25 H25A 109.3 . . ?
C24 C25 H25A 109.3 . . ?
C26 C25 H25B 109.3 . . ?
C24 C25 H25B 109.3 . . ?
H25A C25 H25B 108.0 . . ?
C25 C26 C27 109.9(2) . . ?
C25 C26 H26A 109.7 . . ?
C27 C26 H26A 109.7 . . ?
C25 C26 H26B 109.7 . . ?
C27 C26 H26B 109.7 . . ?
H26A C26 H26B 108.2 . . ?
C28 C27 C22 107.0(2) . . ?
C28 C27 C26 114.5(2) . . ?
C22 C27 C26 111.2(2) . . ?
C28 C27 H27 108.0 . . ?
C22 C27 H27 108.0 . . ?
C26 C27 H27 108.0 . . ?
C27 C28 P3 105.59(18) . . ?
C27 C28 H28A 110.6 . . ?
P3 C28 H28A 110.6 . . ?
C27 C28 H28B 110.6 . . ?
P3 C28 H28B 110.6 . . ?
H28A C28 H28B 108.8 . . ?
C21 P4A C29A 108.4(3) . . ?
C21 P4A C33A 106.5(3) . . ?
C29A P4A C33A 108.6(4) . . ?
C30A C29A C32A 108.7(6) . . ?
C30A C29A C31A 107.2(6) . . ?
C32A C29A C31A 107.6(6) . . ?
C30A C29A P4A 121.6(6) . . ?
C32A C29A P4A 106.5(5) . . ?
C31A C29A P4A 104.5(4) . . ?
C35A C33A C34A 108.2(6) . . ?
C35A C33A C36A 107.5(5) . . ?
C34A C33A C36A 107.8(5) . . ?
C35A C33A P4A 110.7(4) . . ?
C34A C33A P4A 117.4(5) . . ?
C36A C33A P4A 104.8(5) . . ?
C33A C35A H35A 109.5 . . ?
C33A C35A H35B 109.5 . . ?
H35A C35A H35B 109.5 . . ?
C33A C35A H35C 109.5 . . ?
H35A C35A H35C 109.5 . . ?
H35B C35A H35C 109.5 . . ?
C33A C36A H36A 109.5 . . ?
C33A C36A H36B 109.5 . . ?
H36A C36A H36B 109.5 . . ?
C33A C36A H36C 109.5 . . ?
H36A C36A H36C 109.5 . . ?
H36B C36A H36C 109.5 . . ?
C33B P4B C29B 111.2(5) . . ?
C33B P4B C21 103.2(4) . . ?
C29B P4B C21 108.1(4) . . ?
C30B C29B C31B 107.7(8) . . ?
C30B C29B C32B 108.8(8) . . ?
C31B C29B C32B 105.5(7) . . ?
C30B C29B P4B 119.5(8) . . ?
C31B C29B P4B 108.3(6) . . ?
C32B C29B P4B 106.2(6) . . ?
C29B C30B H30D 109.5 . . ?
C29B C30B H30E 109.5 . . ?
H30D C30B H30E 109.5 . . ?
C29B C30B H30F 109.5 . . ?
H30D C30B H30F 109.5 . . ?
H30E C30B H30F 109.5 . . ?
C29B C31B H31D 109.5 . . ?
C29B C31B H31E 109.5 . . ?
H31D C31B H31E 109.5 . . ?
C29B C31B H31F 109.5 . . ?
H31D C31B H31F 109.5 . . ?
H31E C31B H31F 109.5 . . ?
C29B C32B H32D 109.5 . . ?
C29B C32B H32E 109.5 . . ?
H32D C32B H32E 109.5 . . ?
C29B C32B H32F 109.5 . . ?
H32D C32B H32F 109.5 . . ?
H32E C32B H32F 109.5 . . ?
C35B C33B C34B 107.0(8) . . ?
C35B C33B C36B 105.9(7) . . ?
C34B C33B C36B 108.5(8) . . ?
C35B C33B P4B 106.4(6) . . ?
C34B C33B P4B 120.8(6) . . ?
C36B C33B P4B 107.3(6) . . ?
C33B C34B H34D 109.5 . . ?
C33B C34B H34E 109.5 . . ?
H34D C34B H34E 109.5 . . ?
C33B C34B H34F 109.5 . . ?
H34D C34B H34F 109.5 . . ?
H34E C34B H34F 109.5 . . ?
C33B C35B H35D 109.5 . . ?
C33B C35B H35E 109.5 . . ?
H35D C35B H35E 109.5 . . ?
C33B C35B H35F 109.5 . . ?
H35D C35B H35F 109.5 . . ?
H35E C35B H35F 109.5 . . ?
C33B C36B H36D 109.5 . . ?
C33B C36B H36E 109.5 . . ?
H36D C36B H36E 109.5 . . ?
C33B C36B H36F 109.5 . . ?
H36D C36B H36F 109.5 . . ?
H36E C36B H36F 109.5 . . ?
C40 C37 C38 109.3(2) . . ?
C40 C37 C39 110.3(3) . . ?
C38 C37 C39 109.0(2) . . ?
C40 C37 P3 108.0(2) . . ?
C38 C37 P3 107.9(2) . . ?
C39 C37 P3 112.22(19) . . ?
C37 C38 H38A 109.5 . . ?
C37 C38 H38B 109.5 . . ?
H38A C38 H38B 109.5 . . ?
C37 C38 H38C 109.5 . . ?
H38A C38 H38C 109.5 . . ?
H38B C38 H38C 109.5 . . ?
C37 C39 H39A 109.5 . . ?
C37 C39 H39B 109.5 . . ?
H39A C39 H39B 109.5 . . ?
C37 C39 H39C 109.5 . . ?
H39A C39 H39C 109.5 . . ?
H39B C39 H39C 109.5 . . ?
C37 C40 H40A 109.5 . . ?
C37 C40 H40B 109.5 . . ?
H40A C40 H40B 109.5 . . ?
C37 C40 H40C 109.5 . . ?
H40A C40 H40C 109.5 . . ?
H40B C40 H40C 109.5 . . ?
Cl1 C41 Cl3 109.7(2) . . ?
Cl1 C41 Cl2 110.07(18) . . ?
Cl3 C41 Cl2 110.14(19) . . ?
Cl1 C41 H41 109.0 . . ?
Cl3 C41 H41 109.0 . . ?
Cl2 C41 H41 109.0 . . ?
Cl6 C42 Cl5 110.7(2) . . ?
Cl6 C42 Cl4 110.7(2) . . ?
Cl5 C42 Cl4 109.6(2) . . ?
Cl6 C42 H42 108.6 . . ?
Cl5 C42 H42 108.6 . . ?
Cl4 C42 H42 108.6 . . ?

loop_
_geom_bond_atom_site_label_1
_geom_bond_atom_site_label_2
_geom_bond_distance
_geom_bond_site_symmetry_2
_geom_bond_publ_flag
P1 C8 1.815(3) . ?
P1 C17 1.863(3) . ?
P1 C1 1.882(3) . ?
P1 S1 1.9623(10) . ?
P2 C13 1.901(3) . ?
P2 C9 1.901(3) . ?
P2 C1 1.903(3) . ?
C1 C2 1.565(4) . ?
C1 H1 1.0000 . ?
C2 C3 1.527(4) . ?
C2 C7 1.542(4) . ?
C2 H2 1.0000 . ?
C3 C4 1.534(4) . ?
C3 H3A 0.9900 . ?
C3 H3B 0.9900 . ?
C4 C5 1.526(5) . ?
C4 H4A 0.9900 . ?
C4 H4B 0.9900 . ?
C5 C6 1.522(4) . ?
C5 H5A 0.9900 . ?
C5 H5B 0.9900 . ?
C6 C7 1.524(4) . ?
C6 H6A 0.9900 . ?
C6 H6B 0.9900 . ?
C7 C8 1.529(4) . ?
C7 H7 1.0000 . ?
C8 H8A 0.9900 . ?
C8 H8B 0.9900 . ?
C9 C11 1.532(4) . ?
C9 C12 1.534(4) . ?
C9 C10 1.542(4) . ?
C10 H10A 0.9800 . ?
C10 H10B 0.9800 . ?
C10 H10C 0.9800 . ?
C11 H11A 0.9800 . ?
C11 H11B 0.9800 . ?
C11 H11C 0.9800 . ?
C12 H12A 0.9800 . ?
C12 H12B 0.9800 . ?
C12 H12C 0.9800 . ?
C13 C14 1.532(4) . ?
C13 C16 1.539(4) . ?
C13 C15 1.539(4) . ?
C14 H14A 0.9800 . ?
C14 H14B 0.9800 . ?
C14 H14C 0.9800 . ?
C15 H15A 0.9800 . ?
C15 H15B 0.9800 . ?
C15 H15C 0.9800 . ?
C16 H16A 0.9800 . ?
C16 H16B 0.9800 . ?
C16 H16C 0.9800 . ?
C17 C19 1.530(4) . ?
C17 C20 1.537(4) . ?
C17 C18 1.547(4) . ?
C18 H18A 0.9800 . ?
C18 H18B 0.9800 . ?
C18 H18C 0.9800 . ?
C19 H19A 0.9800 . ?
C19 H19B 0.9800 . ?
C19 H19C 0.9800 . ?
C20 H20A 0.9800 . ?
C20 H20B 0.9800 . ?
C20 H20C 0.9800 . ?
P3 C28 1.817(3) . ?
P3 C37 1.864(3) . ?
P3 C21 1.875(3) . ?
P3 S2 1.9622(10) . ?
C21 C22 1.556(4) . ?
C21 P4A 1.850(6) . ?
C21 P4B 1.930(8) . ?
C21 H21 1.0000 . ?
C22 C27 1.528(4) . ?
C22 C23 1.532(4) . ?
C22 H22 1.0000 . ?
C23 C24 1.534(4) . ?
C23 H23A 0.9900 . ?
C23 H23B 0.9900 . ?
C24 C25 1.533(5) . ?
C24 H24A 0.9900 . ?
C24 H24B 0.9900 . ?
C25 C26 1.523(4) . ?
C25 H25A 0.9900 . ?
C25 H25B 0.9900 . ?
C26 C27 1.530(4) . ?
C26 H26A 0.9900 . ?
C26 H26B 0.9900 . ?
C27 C28 1.526(4) . ?
C27 H27 1.0000 . ?
C28 H28A 0.9900 . ?
C28 H28B 0.9900 . ?
P4A C29A 1.901(7) . ?
P4A C33A 1.919(7) . ?
C29A C30A 1.523(8) . ?
C29A C32A 1.540(9) . ?
C29A C31A 1.560(10) . ?
C30A H30A 0.9800 . ?
C30A H30B 0.9800 . ?
C30A H30C 0.9800 . ?
C31A H31A 0.9800 . ?
C31A H31B 0.9800 . ?
C31A H31C 0.9800 . ?
C32A H32A 0.9800 . ?
C32A H32B 0.9800 . ?
C32A H32C 0.9800 . ?
C33A C35A 1.521(9) . ?
C33A C34A 1.548(8) . ?
C33A C36A 1.550(8) . ?
C34A H34A 0.9800 . ?
C34A H34B 0.9800 . ?
C34A H34C 0.9800 . ?
C35A H35A 0.9800 . ?
C35A H35B 0.9800 . ?
C35A H35C 0.9800 . ?
C36A H36A 0.9800 . ?
C36A H36B 0.9800 . ?
C36A H36C 0.9800 . ?
P4B C33B 1.881(9) . ?
P4B C29B 1.893(9) . ?
C29B C30B 1.523(11) . ?
C29B C31B 1.535(11) . ?
C29B C32B 1.553(10) . ?
C30B H30D 0.9800 . ?
C30B H30E 0.9800 . ?
C30B H30F 0.9800 . ?
C31B H31D 0.9800 . ?
C31B H31E 0.9800 . ?
C31B H31F 0.9800 . ?
C32B H32D 0.9800 . ?
C32B H32E 0.9800 . ?
C32B H32F 0.9800 . ?
C33B C35B 1.517(11) . ?
C33B C34B 1.544(10) . ?
C33B C36B 1.555(11) . ?
C34B H34D 0.9800 . ?
C34B H34E 0.9800 . ?
C34B H34F 0.9800 . ?
C35B H35D 0.9800 . ?
C35B H35E 0.9800 . ?
C35B H35F 0.9800 . ?
C36B H36D 0.9800 . ?
C36B H36E 0.9800 . ?
C36B H36F 0.9800 . ?
C37 C40 1.531(4) . ?
C37 C38 1.541(4) . ?
C37 C39 1.541(4) . ?
C38 H38A 0.9800 . ?
C38 H38B 0.9800 . ?
C38 H38C 0.9800 . ?
C39 H39A 0.9800 . ?
C39 H39B 0.9800 . ?
C39 H39C 0.9800 . ?
C40 H40A 0.9800 . ?
C40 H40B 0.9800 . ?
C40 H40C 0.9800 . ?
Cl1 C41 1.757(3) . ?
Cl2 C41 1.762(4) . ?
Cl3 C41 1.760(4) . ?
C41 H41 1.0000 . ?
Cl4 C42 1.766(4) . ?
Cl5 C42 1.759(4) . ?
Cl6 C42 1.754(4) . ?
C42 H42 1.0000 . ?

loop_
_geom_hbond_atom_site_label_D
_geom_hbond_atom_site_label_H
_geom_hbond_atom_site_label_A
_geom_hbond_distance_DH
_geom_hbond_distance_HA
_geom_hbond_distance_DA
_geom_hbond_angle_DHA
_geom_hbond_site_symmetry_A
C12 H12B Cl1 0.98 2.81 3.459(3) 124.7 4_455
C18 H18A Cl2 0.98 3.01 3.876(3) 148.1 1_545
C12 H12C Cl3 0.98 3.01 3.984(4) 176.3 4
C35A H35A Cl4 0.98 2.90 3.427(6) 114.4 1_455
C32B H32E Cl4 0.98 2.94 3.911(9) 171.6 .
C6 H6B Cl4 0.99 2.93 3.727(3) 138.8 3_745
C35A H35B Cl5 0.98 3.08 4.019(6) 160.4 3_645
C36A H36A Cl6 0.98 3.09 4.036(7) 163.9 .

loop_
_geom_torsion_atom_site_label_1
_geom_torsion_atom_site_label_2
_geom_torsion_atom_site_label_3
_geom_torsion_atom_site_label_4
_geom_torsion
_geom_torsion_site_symmetry_1
_geom_torsion_site_symmetry_2
_geom_torsion_site_symmetry_3
_geom_torsion_site_symmetry_4
_geom_torsion_publ_flag
C8 P1 C1 C2 6.10(19) . . . . ?
C17 P1 C1 C2 116.94(18) . . . . ?
S1 P1 C1 C2 -115.14(15) . . . . ?
C8 P1 C1 P2 142.24(15) . . . . ?
C17 P1 C1 P2 -106.92(15) . . . . ?
S1 P1 C1 P2 21.01(16) . . . . ?
C13 P2 C1 C2 21.2(2) . . . . ?
C9 P2 C1 C2 -96.4(2) . . . . ?
C13 P2 C1 P1 -103.91(15) . . . . ?
C9 P2 C1 P1 138.50(14) . . . . ?
P1 C1 C2 C3 -152.7(2) . . . . ?
P2 C1 C2 C3 79.9(3) . . . . ?
P1 C1 C2 C7 -30.8(2) . . . . ?
P2 C1 C2 C7 -158.14(19) . . . . ?
C7 C2 C3 C4 58.0(3) . . . . ?
C1 C2 C3 C4 179.5(2) . . . . ?
C2 C3 C4 C5 -55.9(3) . . . . ?
C3 C4 C5 C6 53.1(4) . . . . ?
C4 C5 C6 C7 -53.6(4) . . . . ?
C5 C6 C7 C8 179.3(2) . . . . ?
C5 C6 C7 C2 58.3(3) . . . . ?
C3 C2 C7 C6 -60.2(3) . . . . ?
C1 C2 C7 C6 172.8(2) . . . . ?
C3 C2 C7 C8 174.9(2) . . . . ?
C1 C2 C7 C8 47.8(3) . . . . ?
C6 C7 C8 P1 -165.0(2) . . . . ?
C2 C7 C8 P1 -41.6(2) . . . . ?
C17 P1 C8 C7 -92.3(2) . . . . ?
C1 P1 C8 C7 20.1(2) . . . . ?
S1 P1 C8 C7 143.90(16) . . . . ?
C13 P2 C9 C11 -71.7(3) . . . . ?
C1 P2 C9 C11 44.4(3) . . . . ?
C13 P2 C9 C12 167.65(19) . . . . ?
C1 P2 C9 C12 -76.3(2) . . . . ?
C13 P2 C9 C10 54.0(3) . . . . ?
C1 P2 C9 C10 170.0(2) . . . . ?
C9 P2 C13 C14 45.1(3) . . . . ?
C1 P2 C13 C14 -67.3(3) . . . . ?
C9 P2 C13 C16 -77.0(2) . . . . ?
C1 P2 C13 C16 170.61(19) . . . . ?
C9 P2 C13 C15 169.82(19) . . . . ?
C1 P2 C13 C15 57.4(2) . . . . ?
C8 P1 C17 C19 56.5(2) . . . . ?
C1 P1 C17 C19 -46.1(2) . . . . ?
S1 P1 C17 C19 -177.66(18) . . . . ?
C8 P1 C17 C20 179.1(2) . . . . ?
C1 P1 C17 C20 76.4(2) . . . . ?
S1 P1 C17 C20 -55.1(2) . . . . ?
C8 P1 C17 C18 -63.6(2) . . . . ?
C1 P1 C17 C18 -166.2(2) . . . . ?
S1 P1 C17 C18 62.2(2) . . . . ?
C28 P3 C21 C22 6.19(19) . . . . ?
C37 P3 C21 C22 117.76(18) . . . . ?
S2 P3 C21 C22 -115.11(15) . . . . ?
C28 P3 C21 P4A 148.59(19) . . . . ?
C37 P3 C21 P4A -99.84(19) . . . . ?
S2 P3 C21 P4A 27.3(2) . . . . ?
C28 P3 C21 P4B 138.5(2) . . . . ?
C37 P3 C21 P4B -109.9(2) . . . . ?
S2 P3 C21 P4B 17.2(2) . . . . ?
P4A C21 C22 C27 -165.1(3) . . . . ?
P3 C21 C22 C27 -30.7(2) . . . . ?
P4B C21 C22 C27 -155.6(3) . . . . ?
P4A C21 C22 C23 72.1(3) . . . . ?
P3 C21 C22 C23 -153.5(2) . . . . ?
P4B C21 C22 C23 81.6(3) . . . . ?
C27 C22 C23 C24 56.8(3) . . . . ?
C21 C22 C23 C24 179.3(2) . . . . ?
C22 C23 C24 C25 -53.8(3) . . . . ?
C23 C24 C25 C26 52.7(4) . . . . ?
C24 C25 C26 C27 -54.5(3) . . . . ?
C23 C22 C27 C28 173.8(2) . . . . ?
C21 C22 C27 C28 47.2(3) . . . . ?
C23 C22 C27 C26 -60.5(3) . . . . ?
C21 C22 C27 C26 172.9(2) . . . . ?
C25 C26 C27 C28 -179.2(2) . . . . ?
C25 C26 C27 C22 59.4(3) . . . . ?
C22 C27 C28 P3 -40.5(2) . . . . ?
C26 C27 C28 P3 -164.2(2) . . . . ?
C37 P3 C28 C27 -92.2(2) . . . . ?
C21 P3 C28 C27 19.5(2) . . . . ?
S2 P3 C28 C27 144.10(15) . . . . ?
C22 C21 P4A C29A 25.3(4) . . . . ?
P3 C21 P4A C29A -106.1(3) . . . . ?
P4B C21 P4A C29A -30(2) . . . . ?
C22 C21 P4A C33A -91.3(3) . . . . ?
P3 C21 P4A C33A 137.3(3) . . . . ?
P4B C21 P4A C33A -147(2) . . . . ?
C21 P4A C29A C30A -55.1(7) . . . . ?
C33A P4A C29A C30A 60.2(7) . . . . ?
C21 P4A C29A C32A 179.8(4) . . . . ?
C33A P4A C29A C32A -65.0(5) . . . . ?
C21 P4A C29A C31A 66.2(5) . . . . ?
C33A P4A C29A C31A -178.6(5) . . . . ?
C21 P4A C33A C35A -34.9(5) . . . . ?
C29A P4A C33A C35A -151.4(5) . . . . ?
C21 P4A C33A C34A 89.9(6) . . . . ?
C29A P4A C33A C34A -26.6(7) . . . . ?
C21 P4A C33A C36A -150.6(4) . . . . ?
C29A P4A C33A C36A 93.0(5) . . . . ?
C22 C21 P4B C33B -95.4(4) . . . . ?
P4A C21 P4B C33B 35(2) . . . . ?
P3 C21 P4B C33B 142.3(4) . . . . ?
C22 C21 P4B C29B 22.4(5) . . . . ?
P4A C21 P4B C29B 152(3) . . . . ?
P3 C21 P4B C29B -99.8(4) . . . . ?
C33B P4B C29B C30B 48.2(10) . . . . ?
C21 P4B C29B C30B -64.4(9) . . . . ?
C33B P4B C29B C31B 171.9(6) . . . . ?
C21 P4B C29B C31B 59.3(7) . . . . ?
C33B P4B C29B C32B -75.2(8) . . . . ?
C21 P4B C29B C32B 172.2(6) . . . . ?
C29B P4B C33B C35B 174.6(6) . . . . ?
C21 P4B C33B C35B -69.7(7) . . . . ?
C29B P4B C33B C34B -63.5(9) . . . . ?
C21 P4B C33B C34B 52.3(9) . . . . ?
C29B P4B C33B C36B 61.6(8) . . . . ?
C21 P4B C33B C36B 177.3(6) . . . . ?
C28 P3 C37 C40 170.9(2) . . . . ?
C21 P3 C37 C40 68.3(2) . . . . ?
S2 P3 C37 C40 -63.2(2) . . . . ?
C28 P3 C37 C38 -70.9(2) . . . . ?
C21 P3 C37 C38 -173.53(19) . . . . ?
S2 P3 C37 C38 54.9(2) . . . . ?
C28 P3 C37 C39 49.1(2) . . . . ?
C21 P3 C37 C39 -53.5(2) . . . . ?
S2 P3 C37 C39 174.96(19) . . . . ?
